data_7034086
loop_
_publ_author_name
'Nordheider, Andreas'
'H\"ull, Katharina'
'Athukorala Arachchige, Kasun S.'
'Slawin, Alexandra M. Z.'
'Woollins, J. Derek'
'Thirumoorthi, Ramalingam'
'Chivers, Tristram'

_publ_section_title
;
 Spirocyclic, macrocyclic and ladder complexes of coinage metals and
 mercury with dichalcogeno P2N2-supported anions.
;
_journal_issue 12
_journal_name_full 'Dalton transactions (Cambridge, England : 2003)'
_journal_page_first 5338
_journal_page_last 5346
_journal_paper_doi 10.1039/c5dt00159e
_journal_volume 44
_journal_year 2015
_chemical_formula_moiety 'C64 H146 Au6 N16 P8 S8'
_chemical_formula_sum 'C64 H146 Au6 N16 P8 S8'
_chemical_formula_weight 2826.03
_space_group_IT_number 60
_symmetry_cell_setting orthorhombic
_symmetry_Int_Tables_number 60
_symmetry_space_group_name_Hall '-P 2n 2ab'
_symmetry_space_group_name_H-M 'P b c n'
_atom_sites_solution_hydrogens geom
_atom_sites_solution_primary direct
_atom_sites_solution_secondary difmap
_audit_creation_date 2014-02-03
_audit_creation_method 'by CrystalStructure 4.1'
_audit_update_record
;
2015-01-08 deposited with the CCDC.
2015-02-10 downloaded from the CCDC.
;
_cell_angle_alpha 90.0000
_cell_angle_beta 90.0000
_cell_angle_gamma 90.0000
_cell_formula_units_Z 4
_cell_length_a 31.316(4)
_cell_length_b 18.931(2)
_cell_length_c 17.846(2)
_cell_measurement_reflns_used 27331
_cell_measurement_temperature 93
_cell_measurement_theta_max 25.35
_cell_measurement_theta_min 1.70
_cell_volume 10580(2)
_computing_cell_refinement 'CrystalClear-SM Expert 2.1 b29'
_computing_data_collection 'CrystalClear-SM Expert 2.1 b29 (Rigaku, 2013)'
_computing_data_reduction 'CrystalClear-SM Expert 2.1 b29'
_computing_molecular_graphics 'CrystalStructure 4.1'
_computing_publication_material 'CrystalStructure 4.1 (Rigaku, 2013)'
_computing_structure_refinement 'SHELXL-2013 (Sheldrick, 2013)'
_computing_structure_solution 'DIRDIF99-PATTY (Gould, et al., 1999)'
_diffrn_ambient_temperature 93
_diffrn_detector_area_resol_mean 5.811
_diffrn_measured_fraction_theta_full 0.997
_diffrn_measured_fraction_theta_max 0.997
_diffrn_measurement_device_type 'Rigaku XtaLAB P200'
_diffrn_measurement_method \w
_diffrn_radiation_type 'Mo K\a'
_diffrn_radiation_wavelength 0.71075
_diffrn_reflns_av_R_equivalents 0.0461
_diffrn_reflns_limit_h_max 37
_diffrn_reflns_limit_h_min -37
_diffrn_reflns_limit_k_max 21
_diffrn_reflns_limit_k_min -22
_diffrn_reflns_limit_l_max 21
_diffrn_reflns_limit_l_min -21
_diffrn_reflns_number 134200
_diffrn_reflns_theta_full 25.34
_diffrn_reflns_theta_max 25.34
_diffrn_reflns_theta_min 2.04
_diffrn_standards_number 0
_exptl_absorpt_coefficient_mu 8.637
_exptl_absorpt_correction_T_max 0.422
_exptl_absorpt_correction_T_min 0.275
_exptl_absorpt_correction_type multi-scan
_exptl_absorpt_process_details 'REQAB (Rigaku, 1998)'
_exptl_crystal_colour colorless
_exptl_crystal_density_diffrn 1.774
_exptl_crystal_density_method 'not measured'
_exptl_crystal_description prism
_exptl_crystal_F_000 5456.00
_exptl_crystal_size_max 0.20
_exptl_crystal_size_mid 0.10
_exptl_crystal_size_min 0.10
_refine_diff_density_max 3.81
_refine_diff_density_min -1.73
_refine_ls_extinction_method none
_refine_ls_goodness_of_fit_ref 1.045
_refine_ls_hydrogen_treatment constr
_refine_ls_number_parameters 484
_refine_ls_number_reflns 9658
_refine_ls_number_restraints 6
_refine_ls_R_factor_gt 0.0339
_refine_ls_shift/su_max 0.015
_refine_ls_structure_factor_coef Fsqd
_refine_ls_weighting_details 'w = 1/[\s^2^(Fo^2^)+(0.0593P)^2^+121.7877P] where P=(Fo^2^+2Fc^2^)/3'
_refine_ls_weighting_scheme calc
_refine_ls_wR_factor_ref 0.1105
_reflns_number_gt 8747
_reflns_number_total 9658
_reflns_threshold_expression F^2^>2.0\s(F^2^)
_cod_data_source_file c5dt00159e2.cif
_cod_data_source_block 14
_cod_depositor_comments 'Adding full bibliography for 7034082--7034086.cif.'
_cod_database_code 7034086

loop_
_symmetry_equiv_pos_site_id
_symmetry_equiv_pos_as_xyz
1 +X,+Y,+Z
2 1/2-X,1/2+Y,+Z
3 +X,-Y,1/2+Z
4 1/2-X,1/2-Y,1/2+Z
5 -X,-Y,-Z
6 1/2+X,1/2-Y,-Z
7 -X,+Y,1/2-Z
8 1/2+X,1/2+Y,1/2-Z

loop_
_atom_site_label
_atom_site_type_symbol
_atom_site_fract_x
_atom_site_fract_y
_atom_site_fract_z
_atom_site_U_iso_or_equiv
_atom_site_adp_type
_atom_site_occupancy
_atom_site_site_symmetry_multiplicity
_atom_site_site_symmetry_order
_atom_site_calc_flag
_atom_site_refinement_flags
Au1 Au 0.51712(2) 0.59069(2) 0.32470(2) 0.02409(9) Uani 1 8 0 d .
Au2 Au 0.70757(2) 0.56025(2) 0.20017(2) 0.02670(9) Uani 1 8 0 d .
Au3 Au 0.67552(2) 0.61813(2) 0.05400(2) 0.02672(9) Uani 1 8 0 d .
S1 S 0.56635(6) 0.50516(11) 0.29658(10) 0.0281(4) Uani 1 8 0 d .
S2 S 0.52646(6) 0.67317(11) 0.12095(11) 0.0286(4) Uani 1 8 0 d .
S3 S 0.73817(6) 0.56077(11) 0.02841(11) 0.0301(4) Uani 1 8 0 d .
S4 S 0.86046(7) 0.62759(14) -0.07742(13) 0.0434(5) Uani 1 8 0 d .
P1 P 0.60871(6) 0.54266(10) 0.21975(10) 0.0218(4) Uani 1 8 0 d .
P2 P 0.58702(6) 0.63358(10) 0.12375(10) 0.0227(4) Uani 1 8 0 d .
P3 P 0.78304(6) 0.60377(11) 0.09721(11) 0.0274(4) Uani 1 8 0 d .
P4 P 0.85136(6) 0.63562(12) 0.02917(12) 0.0318(4) Uani 1 8 0 d .
N1 N 0.65434(17) 0.5037(3) 0.2291(3) 0.0237(13) Uani 1 8 0 d .
N2 N 0.61682(18) 0.6693(3) 0.0612(3) 0.0243(13) Uani 1 8 0 d .
N3 N 0.60932(19) 0.6309(3) 0.2106(3) 0.0220(12) Uani 1 8 0 d .
N4 N 0.58948(18) 0.5455(3) 0.1306(3) 0.0230(13) Uani 1 8 0 d .
N5 N 0.7665(2) 0.6070(4) 0.1817(4) 0.0299(15) Uani 1 8 0 d .
N6 N 0.8930(2) 0.6662(4) 0.0746(4) 0.0368(16) Uani 1 8 0 d .
N7 N 0.8307(2) 0.5654(4) 0.0772(4) 0.0299(14) Uani 1 8 0 d .
N8 N 0.8064(2) 0.6770(4) 0.0617(4) 0.0305(14) Uani 1 8 0 d .
C1 C 0.6644(3) 0.4369(5) 0.2743(4) 0.0310(17) Uani 1 8 0 d .
C2 C 0.6327(3) 0.3777(5) 0.2618(5) 0.0367(19) Uani 1 8 0 d .
C3 C 0.6687(3) 0.4553(5) 0.3569(5) 0.0377(19) Uani 1 8 0 d .
C4 C 0.7077(3) 0.4084(5) 0.2464(6) 0.041(2) Uani 1 8 0 d .
C5 C 0.6060(2) 0.7266(4) 0.0059(4) 0.0297(17) Uani 1 8 0 d .
C6 C 0.5894(3) 0.7933(5) 0.0442(5) 0.0369(19) Uani 1 8 0 d .
C7 C 0.6477(3) 0.7463(5) -0.0337(5) 0.0356(19) Uani 1 8 0 d .
C8 C 0.5744(3) 0.6998(5) -0.0538(4) 0.0355(19) Uani 1 8 0 d .
C9 C 0.6222(2) 0.6908(4) 0.2628(4) 0.0273(16) Uani 1 8 0 d .
C10 C 0.6368(3) 0.6600(5) 0.3368(4) 0.0327(18) Uani 1 8 0 d .
C11 C 0.5844(3) 0.7401(5) 0.2746(5) 0.0341(18) Uani 1 8 0 d .
C12 C 0.6587(3) 0.7324(4) 0.2258(5) 0.0316(17) Uani 1 8 0 d .
C13 C 0.5787(2) 0.4877(4) 0.0756(4) 0.0253(15) Uani 1 8 0 d .
C14 C 0.6200(3) 0.4495(5) 0.0534(5) 0.0317(18) Uani 1 8 0 d .
C15 C 0.5469(3) 0.4364(4) 0.1118(5) 0.0319(17) Uani 1 8 0 d .
C16 C 0.5591(3) 0.5199(5) 0.0064(4) 0.0344(18) Uani 1 8 0 d .
C17 C 0.7906(3) 0.6317(5) 0.2512(5) 0.040(2) Uani 1 8 0 d .
C18 C 0.7659(3) 0.6904(6) 0.2885(5) 0.049(2) Uani 1 8 0 d .
C19 C 0.7941(3) 0.5707(7) 0.3062(5) 0.053(3) Uani 1 8 0 d .
C20 C 0.8357(3) 0.6592(6) 0.2339(5) 0.045(2) Uani 1 8 0 d .
C21 C 0.9372(3) 0.6902(6) 0.0527(6) 0.045(2) Uani 1 8 0 d .
C22 C 0.9576(3) 0.7135(7) 0.1264(7) 0.061(3) Uani 1 8 0 d .
C23 C 0.9628(3) 0.6293(6) 0.0178(8) 0.063(3) Uani 1 8 0 d .
C24 C 0.9355(3) 0.7506(6) -0.0018(6) 0.049(2) Uani 1 8 0 d .
C25 C 0.8432(3) 0.4892(4) 0.0758(5) 0.0356(19) Uani 1 8 0 d .
C26 C 0.8222(3) 0.4512(5) 0.1406(6) 0.051(2) Uani 1 8 0 d .
C27 C 0.8922(3) 0.4868(6) 0.0855(7) 0.055(3) Uani 1 8 0 d .
C28 C 0.8302(3) 0.4561(5) 0.0017(6) 0.046(2) Uani 1 8 0 d .
C29 C 0.7872(3) 0.7452(5) 0.0371(5) 0.0348(18) Uani 1 8 0 d .
C30 C 0.7532(3) 0.7673(5) 0.0948(5) 0.0387(19) Uani 1 8 0 d .
C31 C 0.7672(3) 0.7392(5) -0.0397(5) 0.042(2) Uani 1 8 0 d .
C32 C 0.8224(3) 0.8008(5) 0.0374(6) 0.045(2) Uani 1 8 0 d .
H2A H 0.6433 0.33439 0.28528 0.0440 Uiso 1 8 0 calc R
H2B H 0.62899 0.36993 0.20789 0.0440 Uiso 1 8 0 calc R
H2C H 0.60513 0.39058 0.2841 0.0440 Uiso 1 8 0 calc R
H3A H 0.64053 0.46736 0.37726 0.0452 Uiso 1 8 0 calc R
H3B H 0.68792 0.49578 0.3625 0.0452 Uiso 1 8 0 calc R
H3C H 0.68032 0.4147 0.38408 0.0452 Uiso 1 8 0 calc R
H4A H 0.7302 0.44275 0.25796 0.0492 Uiso 1 8 0 calc R
H4B H 0.70642 0.40094 0.19214 0.0492 Uiso 1 8 0 calc R
H4C H 0.71403 0.36357 0.27146 0.0492 Uiso 1 8 0 calc R
H6A H 0.56215 0.78294 0.06895 0.0443 Uiso 1 8 0 calc R
H6B H 0.58515 0.83044 0.00671 0.0443 Uiso 1 8 0 calc R
H6C H 0.61016 0.8093 0.08162 0.0443 Uiso 1 8 0 calc R
H6 H 0.88854 0.66927 0.12319 0.0442 Uiso 1 8 0 calc R
H7A H 0.66856 0.76269 0.00334 0.0427 Uiso 1 8 0 calc R
H7B H 0.64219 0.78404 -0.07006 0.0427 Uiso 1 8 0 calc R
H7C H 0.65903 0.70481 -0.05985 0.0427 Uiso 1 8 0 calc R
H8A H 0.58647 0.6584 -0.079 0.0426 Uiso 1 8 0 calc R
H8B H 0.56926 0.73723 -0.09069 0.0426 Uiso 1 8 0 calc R
H8C H 0.54742 0.68689 -0.02969 0.0426 Uiso 1 8 0 calc R
H10A H 0.64574 0.69829 0.37034 0.0392 Uiso 1 8 0 calc R
H10B H 0.66094 0.62804 0.32819 0.0392 Uiso 1 8 0 calc R
H10C H 0.61326 0.63377 0.35989 0.0392 Uiso 1 8 0 calc R
H11A H 0.56042 0.71349 0.29589 0.0409 Uiso 1 8 0 calc R
H11B H 0.57577 0.76052 0.22641 0.0409 Uiso 1 8 0 calc R
H11C H 0.59252 0.77809 0.30906 0.0409 Uiso 1 8 0 calc R
H12A H 0.66913 0.76859 0.26053 0.0380 Uiso 1 8 0 calc R
H12B H 0.64828 0.75503 0.17994 0.0380 Uiso 1 8 0 calc R
H12C H 0.68209 0.7 0.2133 0.0380 Uiso 1 8 0 calc R
H14A H 0.61345 0.41204 0.01732 0.0380 Uiso 1 8 0 calc R
H14B H 0.6332 0.42882 0.09809 0.0380 Uiso 1 8 0 calc R
H14C H 0.63984 0.48335 0.03057 0.0380 Uiso 1 8 0 calc R
H15A H 0.52293 0.46307 0.13282 0.0383 Uiso 1 8 0 calc R
H15B H 0.56123 0.41007 0.15191 0.0383 Uiso 1 8 0 calc R
H15C H 0.53634 0.40331 0.07392 0.0383 Uiso 1 8 0 calc R
H16A H 0.53311 0.54571 0.02033 0.0413 Uiso 1 8 0 calc R
H16B H 0.55182 0.48246 -0.02927 0.0413 Uiso 1 8 0 calc R
H16C H 0.57947 0.55256 -0.0167 0.0413 Uiso 1 8 0 calc R
H18A H 0.73758 0.67304 0.30277 0.0583 Uiso 1 8 0 calc R
H18B H 0.76289 0.73003 0.25364 0.0583 Uiso 1 8 0 calc R
H18C H 0.78125 0.70611 0.33338 0.0583 Uiso 1 8 0 calc R
H19A H 0.8123 0.58459 0.34831 0.0641 Uiso 1 8 0 calc R
H19B H 0.80654 0.52969 0.28087 0.0641 Uiso 1 8 0 calc R
H19C H 0.76556 0.55858 0.3248 0.0641 Uiso 1 8 0 calc R
H20A H 0.83387 0.69881 0.19861 0.0536 Uiso 1 8 0 calc R
H20B H 0.85278 0.62124 0.21161 0.0536 Uiso 1 8 0 calc R
H20C H 0.84932 0.67522 0.28035 0.0536 Uiso 1 8 0 calc R
H22A H 0.98558 0.73479 0.11621 0.0735 Uiso 1 8 0 calc R
H22B H 0.96125 0.67248 0.15921 0.0735 Uiso 1 8 0 calc R
H22C H 0.93919 0.74834 0.15097 0.0735 Uiso 1 8 0 calc R
H23A H 0.94806 0.61227 -0.02718 0.0758 Uiso 1 8 0 calc R
H23B H 0.96532 0.59068 0.05406 0.0758 Uiso 1 8 0 calc R
H23C H 0.99137 0.64611 0.00411 0.0758 Uiso 1 8 0 calc R
H24A H 0.922 0.73484 -0.04847 0.0591 Uiso 1 8 0 calc R
H24B H 0.96451 0.76714 -0.01238 0.0591 Uiso 1 8 0 calc R
H24C H 0.91875 0.78933 0.01985 0.0591 Uiso 1 8 0 calc R
H26A H 0.8322 0.47152 0.18797 0.0614 Uiso 1 8 0 calc R
H26B H 0.82967 0.40094 0.13882 0.0614 Uiso 1 8 0 calc R
H26C H 0.79114 0.45646 0.13703 0.0614 Uiso 1 8 0 calc R
H27A H 0.90594 0.5091 0.04224 0.0656 Uiso 1 8 0 calc R
H27B H 0.9016 0.43747 0.08925 0.0656 Uiso 1 8 0 calc R
H27C H 0.90027 0.51211 0.1313 0.0656 Uiso 1 8 0 calc R
H28A H 0.79896 0.45538 -0.00205 0.0557 Uiso 1 8 0 calc R
H28B H 0.84112 0.40762 -0.00083 0.0557 Uiso 1 8 0 calc R
H28C H 0.84205 0.48379 -0.03969 0.0557 Uiso 1 8 0 calc R
H30A H 0.73099 0.73097 0.09758 0.0464 Uiso 1 8 0 calc R
H30B H 0.7404 0.81229 0.07949 0.0464 Uiso 1 8 0 calc R
H30C H 0.76661 0.77282 0.14408 0.0464 Uiso 1 8 0 calc R
H31A H 0.7896 0.73229 -0.07728 0.0499 Uiso 1 8 0 calc R
H31B H 0.75135 0.78258 -0.05102 0.0499 Uiso 1 8 0 calc R
H31C H 0.74757 0.69885 -0.04066 0.0499 Uiso 1 8 0 calc R
H32A H 0.83478 0.80413 0.08766 0.0542 Uiso 1 8 0 calc R
H32B H 0.81038 0.84663 0.02303 0.0542 Uiso 1 8 0 calc R
H32C H 0.84466 0.7873 0.00151 0.0542 Uiso 1 8 0 calc R

loop_
_atom_site_aniso_label
_atom_site_aniso_U_11
_atom_site_aniso_U_22
_atom_site_aniso_U_33
_atom_site_aniso_U_12
_atom_site_aniso_U_13
_atom_site_aniso_U_23
Au1 0.01402(14) 0.03932(18) 0.01893(14) -0.00104(11) -0.00035(10) 0.00093(11)
Au2 0.01788(15) 0.03827(18) 0.02396(16) -0.00187(11) -0.00062(10) 0.00451(12)
Au3 0.01838(15) 0.03810(18) 0.02367(16) -0.00013(11) -0.00041(10) 0.00369(12)
S1 0.0221(9) 0.0376(10) 0.0247(9) 0.0004(8) 0.0050(7) 0.0066(8)
S2 0.0163(8) 0.0404(11) 0.0292(10) 0.0025(8) 0.0012(7) 0.0054(8)
S3 0.0196(9) 0.0429(11) 0.0278(10) 0.0001(8) -0.0018(7) -0.0004(8)
S4 0.0352(11) 0.0621(15) 0.0327(11) -0.0010(10) 0.0098(9) 0.0037(10)
P1 0.0144(8) 0.0326(10) 0.0183(8) -0.0004(7) -0.0004(7) 0.0010(7)
P2 0.0152(8) 0.0336(10) 0.0193(9) -0.0005(7) -0.0009(7) 0.0017(7)
P3 0.0185(9) 0.0373(11) 0.0264(10) -0.0018(8) -0.0002(8) 0.0029(8)
P4 0.0214(10) 0.0422(12) 0.0319(11) -0.0014(9) 0.0037(8) 0.0049(9)
N1 0.011(3) 0.033(3) 0.027(3) 0.000(2) 0.000(2) 0.002(3)
N2 0.015(3) 0.034(3) 0.024(3) 0.001(2) -0.001(2) 0.006(3)
N3 0.0214(15) 0.0229(15) 0.0216(15) -0.0002(9) -0.0005(9) 0.0002(9)
N4 0.018(3) 0.033(3) 0.018(3) -0.001(2) -0.003(2) 0.001(2)
N5 0.020(3) 0.042(4) 0.027(3) -0.008(3) -0.004(3) 0.004(3)
N6 0.022(3) 0.048(4) 0.040(4) -0.005(3) 0.001(3) 0.004(3)
N7 0.022(3) 0.038(4) 0.031(3) 0.000(3) 0.002(3) 0.003(3)
N8 0.021(3) 0.041(4) 0.029(3) -0.004(3) 0.004(3) 0.005(3)
C1 0.023(4) 0.044(5) 0.026(4) 0.005(3) 0.001(3) 0.011(3)
C2 0.039(5) 0.037(5) 0.034(4) 0.005(4) -0.002(4) 0.005(4)
C3 0.031(4) 0.051(5) 0.032(4) 0.002(4) -0.007(3) 0.009(4)
C4 0.035(5) 0.042(5) 0.047(5) 0.005(4) -0.003(4) 0.011(4)
C5 0.025(4) 0.036(4) 0.028(4) 0.004(3) -0.003(3) 0.010(3)
C6 0.032(4) 0.041(5) 0.037(5) 0.004(4) -0.004(4) 0.009(4)
C7 0.033(4) 0.040(5) 0.034(4) 0.002(4) 0.002(3) 0.016(4)
C8 0.029(4) 0.048(5) 0.029(4) 0.002(4) -0.001(3) 0.010(4)
C9 0.022(4) 0.033(4) 0.027(4) -0.002(3) -0.001(3) -0.005(3)
C10 0.033(4) 0.042(5) 0.023(4) -0.006(4) 0.001(3) -0.006(3)
C11 0.030(4) 0.038(4) 0.035(4) -0.001(4) -0.000(3) -0.006(4)
C12 0.027(4) 0.036(4) 0.031(4) -0.008(3) -0.001(3) -0.000(3)
C13 0.019(3) 0.033(4) 0.024(4) -0.003(3) -0.003(3) -0.003(3)
C14 0.026(4) 0.040(5) 0.028(4) -0.003(3) 0.002(3) -0.009(3)
C15 0.029(4) 0.034(4) 0.033(4) -0.004(3) 0.000(3) -0.003(3)
C16 0.037(4) 0.041(5) 0.025(4) -0.003(4) -0.006(3) -0.003(3)
C17 0.028(4) 0.065(6) 0.026(4) -0.014(4) -0.004(3) -0.002(4)
C18 0.033(5) 0.079(7) 0.035(5) -0.009(5) -0.002(4) -0.014(5)
C19 0.043(6) 0.086(8) 0.032(5) -0.014(5) -0.010(4) 0.016(5)
C20 0.025(4) 0.072(7) 0.037(5) -0.011(4) -0.003(4) -0.007(5)
C21 0.021(4) 0.060(6) 0.053(6) -0.009(4) 0.006(4) 0.007(5)
C22 0.030(5) 0.085(8) 0.068(7) -0.020(5) -0.005(5) 0.007(6)
C23 0.027(5) 0.068(7) 0.095(9) -0.004(5) 0.013(5) 0.002(6)
C24 0.031(5) 0.058(6) 0.059(6) -0.010(4) 0.006(4) 0.009(5)
C25 0.024(4) 0.034(4) 0.049(5) 0.002(3) -0.001(4) 0.001(4)
C26 0.051(6) 0.043(5) 0.060(6) 0.004(4) 0.004(5) 0.013(5)
C27 0.024(4) 0.050(6) 0.091(8) 0.002(4) -0.010(5) -0.003(6)
C28 0.038(5) 0.046(5) 0.055(6) 0.006(4) -0.003(4) -0.006(5)
C29 0.026(4) 0.039(5) 0.039(5) 0.003(3) 0.002(3) 0.010(4)
C30 0.030(4) 0.039(5) 0.047(5) -0.000(4) 0.001(4) 0.003(4)
C31 0.031(4) 0.051(5) 0.042(5) 0.000(4) 0.002(4) 0.013(4)
C32 0.034(5) 0.051(6) 0.051(6) -0.003(4) -0.000(4) 0.008(4)

loop_
_atom_type_symbol
_atom_type_description
_atom_type_scat_dispersion_real
_atom_type_scat_dispersion_imag
_atom_type_scat_source
C C 0.0033 0.0016
;
International Tables for Crystallography
(1992, Vol. C, Tables 4.2.6.8 and 6.1.1.4)
;
H H 0.0000 0.0000
;
International Tables for Crystallography
(1992, Vol. C, Table 6.1.1.4)
;
Au Au -2.0133 8.8022
;
International Tables for Crystallography
(1992, Vol. C, Tables 4.2.6.8 and 6.1.1.4)
;
N N 0.0061 0.0033
;
International Tables for Crystallography
(1992, Vol. C, Tables 4.2.6.8 and 6.1.1.4)
;
P P 0.1023 0.0942
;
International Tables for Crystallography
(1992, Vol. C, Tables 4.2.6.8 and 6.1.1.4)
;
S S 0.1246 0.1234
;
International Tables for Crystallography
(1992, Vol. C, Tables 4.2.6.8 and 6.1.1.4)
;

loop_
_geom_angle_atom_site_label_1
_geom_angle_atom_site_label_2
_geom_angle_atom_site_label_3
_geom_angle
_geom_angle_publ_flag
_geom_angle_site_symmetry_1
_geom_angle_site_symmetry_3
Au1 Au1 S1 92.74(5) yes 7_655 .
Au1 Au1 S2 99.82(5) yes 7_655 7_655
S1 Au1 S2 167.37(7) yes . 7_655
N1 Au2 N5 171.1(2) yes . .
S3 Au3 N2 171.97(17) yes . .
Au1 S1 P1 109.85(10) yes . .
Au1 S2 P2 107.05(10) yes 7_655 .
Au3 S3 P3 106.36(10) yes . .
S1 P1 P2 121.34(11) yes . .
S1 P1 N1 110.3(2) yes . .
S1 P1 N3 114.8(2) yes . .
S1 P1 N4 114.2(2) yes . .
P2 P1 N1 128.3(2) yes . .
P2 P1 N3 42.1(2) yes . .
P2 P1 N4 41.3(2) yes . .
N1 P1 N3 117.0(3) yes . .
N1 P1 N4 115.1(3) yes . .
N3 P1 N4 83.2(3) yes . .
S2 P2 P1 121.19(11) yes . .
S2 P2 N2 111.7(2) yes . .
S2 P2 N3 114.5(2) yes . .
S2 P2 N4 114.2(2) yes . .
P1 P2 N2 127.1(2) yes . .
P1 P2 N3 41.4(2) yes . .
P1 P2 N4 42.1(2) yes . .
N2 P2 N3 114.0(3) yes . .
N2 P2 N4 116.4(3) yes . .
N3 P2 N4 83.4(3) yes . .
S3 P3 P4 112.90(11) yes . .
S3 P3 N5 111.2(3) yes . .
S3 P3 N7 108.0(3) yes . .
S3 P3 N8 113.6(2) yes . .
P4 P3 N5 135.9(3) yes . .
P4 P3 N7 42.1(2) yes . .
P4 P3 N8 42.2(2) yes . .
N5 P3 N7 120.0(3) yes . .
N5 P3 N8 117.6(4) yes . .
N7 P3 N8 83.8(3) yes . .
S4 P4 P3 125.35(12) yes . .
S4 P4 N6 113.4(3) yes . .
S4 P4 N7 119.3(3) yes . .
S4 P4 N8 119.5(3) yes . .
P3 P4 N6 121.2(3) yes . .
P3 P4 N7 41.8(2) yes . .
P3 P4 N8 41.6(2) yes . .
N6 P4 N7 109.1(4) yes . .
N6 P4 N8 109.0(4) yes . .
N7 P4 N8 82.8(3) yes . .
Au2 N1 P1 117.1(3) yes . .
Au2 N1 C1 113.4(4) yes . .
P1 N1 C1 127.7(5) yes . .
Au3 N2 P2 111.1(3) yes . .
Au3 N2 C5 119.5(4) yes . .
P2 N2 C5 129.0(5) yes . .
P1 N3 P2 96.5(3) yes . .
P1 N3 C9 133.3(5) yes . .
P2 N3 C9 130.1(5) yes . .
P1 N4 P2 96.7(3) yes . .
P1 N4 C13 131.7(5) yes . .
P2 N4 C13 131.6(5) yes . .
Au2 N5 P3 115.0(4) yes . .
Au2 N5 C17 116.3(5) yes . .
P3 N5 C17 128.3(5) yes . .
P4 N6 C21 135.0(6) yes . .
P3 N7 P4 96.0(4) yes . .
P3 N7 C25 130.3(5) yes . .
P4 N7 C25 130.0(5) yes . .
P3 N8 P4 96.2(4) yes . .
P3 N8 C29 130.2(5) yes . .
P4 N8 C29 128.9(5) yes . .
N1 C1 C2 113.5(6) yes . .
N1 C1 C3 109.8(7) yes . .
N1 C1 C4 107.3(6) yes . .
C2 C1 C3 111.8(7) yes . .
C2 C1 C4 105.7(7) yes . .
C3 C1 C4 108.3(7) yes . .
N2 C5 C6 112.2(6) yes . .
N2 C5 C7 106.7(6) yes . .
N2 C5 C8 111.1(6) yes . .
C6 C5 C7 107.3(7) yes . .
C6 C5 C8 111.2(7) yes . .
C7 C5 C8 108.0(6) yes . .
N3 C9 C10 109.1(6) yes . .
N3 C9 C11 109.6(6) yes . .
N3 C9 C12 108.4(6) yes . .
C10 C9 C11 110.5(6) yes . .
C10 C9 C12 110.2(6) yes . .
C11 C9 C12 109.0(6) yes . .
N4 C13 C14 108.8(6) yes . .
N4 C13 C15 109.2(6) yes . .
N4 C13 C16 109.3(6) yes . .
C14 C13 C15 111.0(6) yes . .
C14 C13 C16 108.9(6) yes . .
C15 C13 C16 109.6(6) yes . .
N5 C17 C18 109.3(7) yes . .
N5 C17 C19 109.0(8) yes . .
N5 C17 C20 113.3(7) yes . .
C18 C17 C19 108.1(8) yes . .
C18 C17 C20 108.1(8) yes . .
C19 C17 C20 108.8(7) yes . .
N6 C21 C22 104.4(7) yes . .
N6 C21 C23 111.0(8) yes . .
N6 C21 C24 111.3(7) yes . .
C22 C21 C23 110.4(8) yes . .
C22 C21 C24 110.6(9) yes . .
C23 C21 C24 109.1(9) yes . .
N7 C25 C26 109.5(7) yes . .
N7 C25 C27 106.7(7) yes . .
N7 C25 C28 110.0(7) yes . .
C26 C25 C27 109.4(8) yes . .
C26 C25 C28 110.6(7) yes . .
C27 C25 C28 110.6(8) yes . .
N8 C29 C30 108.6(7) yes . .
N8 C29 C31 111.7(7) yes . .
N8 C29 C32 107.7(7) yes . .
C30 C29 C31 109.9(7) yes . .
C30 C29 C32 108.1(7) yes . .
C31 C29 C32 110.7(8) yes . .
P4 N6 H6 112.496 no . .
C21 N6 H6 112.475 no . .
C1 C2 H2A 109.466 no . .
C1 C2 H2B 109.480 no . .
C1 C2 H2C 109.474 no . .
H2A C2 H2B 109.471 no . .
H2A C2 H2C 109.464 no . .
H2B C2 H2C 109.474 no . .
C1 C3 H3A 109.479 no . .
C1 C3 H3B 109.476 no . .
C1 C3 H3C 109.463 no . .
H3A C3 H3B 109.472 no . .
H3A C3 H3C 109.478 no . .
H3B C3 H3C 109.460 no . .
C1 C4 H4A 109.464 no . .
C1 C4 H4B 109.465 no . .
C1 C4 H4C 109.456 no . .
H4A C4 H4B 109.477 no . .
H4A C4 H4C 109.484 no . .
H4B C4 H4C 109.481 no . .
C5 C6 H6A 109.482 no . .
C5 C6 H6B 109.464 no . .
C5 C6 H6C 109.468 no . .
H6A C6 H6B 109.487 no . .
H6A C6 H6C 109.461 no . .
H6B C6 H6C 109.465 no . .
C5 C7 H7A 109.465 no . .
C5 C7 H7B 109.475 no . .
C5 C7 H7C 109.467 no . .
H7A C7 H7B 109.471 no . .
H7A C7 H7C 109.475 no . .
H7B C7 H7C 109.475 no . .
C5 C8 H8A 109.465 no . .
C5 C8 H8B 109.459 no . .
C5 C8 H8C 109.478 no . .
H8A C8 H8B 109.477 no . .
H8A C8 H8C 109.467 no . .
H8B C8 H8C 109.481 no . .
C9 C10 H10A 109.469 no . .
C9 C10 H10B 109.466 no . .
C9 C10 H10C 109.473 no . .
H10A C10 H10B 109.458 no . .
H10A C10 H10C 109.487 no . .
H10B C10 H10C 109.473 no . .
C9 C11 H11A 109.466 no . .
C9 C11 H11B 109.470 no . .
C9 C11 H11C 109.459 no . .
H11A C11 H11B 109.479 no . .
H11A C11 H11C 109.470 no . .
H11B C11 H11C 109.483 no . .
C9 C12 H12A 109.466 no . .
C9 C12 H12B 109.464 no . .
C9 C12 H12C 109.466 no . .
H12A C12 H12B 109.461 no . .
H12A C12 H12C 109.492 no . .
H12B C12 H12C 109.478 no . .
C13 C14 H14A 109.476 no . .
C13 C14 H14B 109.470 no . .
C13 C14 H14C 109.475 no . .
H14A C14 H14B 109.477 no . .
H14A C14 H14C 109.465 no . .
H14B C14 H14C 109.465 no . .
C13 C15 H15A 109.467 no . .
C13 C15 H15B 109.473 no . .
C13 C15 H15C 109.466 no . .
H15A C15 H15B 109.476 no . .
H15A C15 H15C 109.469 no . .
H15B C15 H15C 109.477 no . .
C13 C16 H16A 109.475 no . .
C13 C16 H16B 109.471 no . .
C13 C16 H16C 109.463 no . .
H16A C16 H16B 109.464 no . .
H16A C16 H16C 109.485 no . .
H16B C16 H16C 109.469 no . .
C17 C18 H18A 109.457 no . .
C17 C18 H18B 109.473 no . .
C17 C18 H18C 109.480 no . .
H18A C18 H18B 109.475 no . .
H18A C18 H18C 109.458 no . .
H18B C18 H18C 109.484 no . .
C17 C19 H19A 109.470 no . .
C17 C19 H19B 109.472 no . .
C17 C19 H19C 109.483 no . .
H19A C19 H19B 109.464 no . .
H19A C19 H19C 109.473 no . .
H19B C19 H19C 109.466 no . .
C17 C20 H20A 109.462 no . .
C17 C20 H20B 109.473 no . .
C17 C20 H20C 109.462 no . .
H20A C20 H20B 109.476 no . .
H20A C20 H20C 109.476 no . .
H20B C20 H20C 109.479 no . .
C21 C22 H22A 109.466 no . .
C21 C22 H22B 109.466 no . .
C21 C22 H22C 109.465 no . .
H22A C22 H22B 109.473 no . .
H22A C22 H22C 109.473 no . .
H22B C22 H22C 109.484 no . .
C21 C23 H23A 109.464 no . .
C21 C23 H23B 109.464 no . .
C21 C23 H23C 109.474 no . .
H23A C23 H23B 109.470 no . .
H23A C23 H23C 109.483 no . .
H23B C23 H23C 109.473 no . .
C21 C24 H24A 109.477 no . .
C21 C24 H24B 109.481 no . .
C21 C24 H24C 109.460 no . .
H24A C24 H24B 109.475 no . .
H24A C24 H24C 109.468 no . .
H24B C24 H24C 109.467 no . .
C25 C26 H26A 109.479 no . .
C25 C26 H26B 109.466 no . .
C25 C26 H26C 109.467 no . .
H26A C26 H26B 109.477 no . .
H26A C26 H26C 109.471 no . .
H26B C26 H26C 109.467 no . .
C25 C27 H27A 109.485 no . .
C25 C27 H27B 109.468 no . .
C25 C27 H27C 109.474 no . .
H27A C27 H27B 109.471 no . .
H27A C27 H27C 109.463 no . .
H27B C27 H27C 109.466 no . .
C25 C28 H28A 109.472 no . .
C25 C28 H28B 109.470 no . .
C25 C28 H28C 109.479 no . .
H28A C28 H28B 109.463 no . .
H28A C28 H28C 109.472 no . .
H28B C28 H28C 109.472 no . .
C29 C30 H30A 109.476 no . .
C29 C30 H30B 109.473 no . .
C29 C30 H30C 109.467 no . .
H30A C30 H30B 109.482 no . .
H30A C30 H30C 109.466 no . .
H30B C30 H30C 109.462 no . .
C29 C31 H31A 109.467 no . .
C29 C31 H31B 109.464 no . .
C29 C31 H31C 109.473 no . .
H31A C31 H31B 109.467 no . .
H31A C31 H31C 109.478 no . .
H31B C31 H31C 109.479 no . .
C29 C32 H32A 109.468 no . .
C29 C32 H32B 109.471 no . .
C29 C32 H32C 109.472 no . .
H32A C32 H32B 109.483 no . .
H32A C32 H32C 109.448 no . .
H32B C32 H32C 109.486 no . .

loop_
_geom_bond_atom_site_label_1
_geom_bond_atom_site_label_2
_geom_bond_distance
_geom_bond_publ_flag
_geom_bond_site_symmetry_2
Au1 Au1 2.8737(7) yes 7_655
Au1 S1 2.291(2) yes .
Au1 S2 2.289(2) yes 7_655
Au2 N1 2.047(6) yes .
Au2 N5 2.073(6) yes .
Au3 S3 2.288(2) yes .
Au3 N2 2.082(6) yes .
S1 P1 2.036(3) yes .
S2 P2 2.040(3) yes .
S3 P3 2.036(3) yes .
S4 P4 1.929(3) yes .
P1 P2 2.522(3) yes .
P1 N1 1.617(6) yes .
P1 N3 1.678(6) yes .
P1 N4 1.701(6) yes .
P2 N2 1.604(6) yes .
P2 N3 1.700(6) yes .
P2 N4 1.674(7) yes .
P3 P4 2.533(3) yes .
P3 N5 1.596(7) yes .
P3 N7 1.698(7) yes .
P3 N8 1.690(7) yes .
P4 N6 1.642(7) yes .
P4 N7 1.709(7) yes .
P4 N8 1.712(7) yes .
N1 C1 1.532(10) yes .
N2 C5 1.506(10) yes .
N3 C9 1.522(10) yes .
N4 C13 1.509(10) yes .
N5 C17 1.525(11) yes .
N6 C21 1.508(11) yes .
N7 C25 1.495(11) yes .
N8 C29 1.491(11) yes .
C1 C2 1.513(12) yes .
C1 C3 1.520(12) yes .
C1 C4 1.543(12) yes .
C5 C6 1.528(12) yes .
C5 C7 1.530(11) yes .
C5 C8 1.541(11) yes .
C9 C10 1.516(11) yes .
C9 C11 1.523(11) yes .
C9 C12 1.538(11) yes .
C13 C14 1.533(11) yes .
C13 C15 1.534(11) yes .
C13 C16 1.508(11) yes .
C17 C18 1.508(14) yes .
C17 C19 1.519(15) yes .
C17 C20 1.537(12) yes .
C21 C22 1.527(15) yes .
C21 C23 1.536(15) yes .
C21 C24 1.503(15) yes .
C25 C26 1.512(14) yes .
C25 C27 1.546(12) yes .
C25 C28 1.520(14) yes .
C29 C30 1.538(12) yes .
C29 C31 1.512(12) yes .
C29 C32 1.525(13) yes .
N6 H6 0.880 no .
C2 H2A 0.980 no .
C2 H2B 0.980 no .
C2 H2C 0.980 no .
C3 H3A 0.980 no .
C3 H3B 0.980 no .
C3 H3C 0.980 no .
C4 H4A 0.980 no .
C4 H4B 0.980 no .
C4 H4C 0.980 no .
C6 H6A 0.980 no .
C6 H6B 0.980 no .
C6 H6C 0.980 no .
C7 H7A 0.980 no .
C7 H7B 0.980 no .
C7 H7C 0.980 no .
C8 H8A 0.980 no .
C8 H8B 0.980 no .
C8 H8C 0.980 no .
C10 H10A 0.980 no .
C10 H10B 0.980 no .
C10 H10C 0.980 no .
C11 H11A 0.980 no .
C11 H11B 0.980 no .
C11 H11C 0.980 no .
C12 H12A 0.980 no .
C12 H12B 0.980 no .
C12 H12C 0.980 no .
C14 H14A 0.980 no .
C14 H14B 0.980 no .
C14 H14C 0.980 no .
C15 H15A 0.980 no .
C15 H15B 0.980 no .
C15 H15C 0.980 no .
C16 H16A 0.980 no .
C16 H16B 0.980 no .
C16 H16C 0.980 no .
C18 H18A 0.980 no .
C18 H18B 0.980 no .
C18 H18C 0.980 no .
C19 H19A 0.980 no .
C19 H19B 0.980 no .
C19 H19C 0.980 no .
C20 H20A 0.980 no .
C20 H20B 0.980 no .
C20 H20C 0.980 no .
C22 H22A 0.980 no .
C22 H22B 0.980 no .
C22 H22C 0.980 no .
C23 H23A 0.980 no .
C23 H23B 0.980 no .
C23 H23C 0.980 no .
C24 H24A 0.980 no .
C24 H24B 0.980 no .
C24 H24C 0.980 no .
C26 H26A 0.980 no .
C26 H26B 0.980 no .
C26 H26C 0.980 no .
C27 H27A 0.980 no .
C27 H27B 0.980 no .
C27 H27C 0.980 no .
C28 H28A 0.980 no .
C28 H28B 0.980 no .
C28 H28C 0.980 no .
C30 H30A 0.980 no .
C30 H30B 0.980 no .
C30 H30C 0.980 no .
C31 H31A 0.980 no .
C31 H31B 0.980 no .
C31 H31C 0.980 no .
C32 H32A 0.980 no .
C32 H32B 0.980 no .
C32 H32C 0.980 no .

loop_
_geom_contact_atom_site_label_1
_geom_contact_atom_site_label_2
_geom_contact_distance
_geom_contact_publ_flag
_geom_contact_site_symmetry_2
Au1 N4 3.537(6) no 7_655
Au2 Au3 3.0021(6) no .
Au2 S3 3.212(2) no .
Au2 N3 3.360(6) no .
Au2 C4 2.990(9) no .
Au2 C18 3.449(10) no .
Au2 C19 3.310(10) no .
Au3 N3 3.488(6) no .
Au3 N4 3.320(6) no .
Au3 C7 3.016(9) no .
S1 C1 3.354(8) no .
S1 C2 3.243(9) no .
S1 C3 3.509(9) no .
S1 C15 3.596(8) no .
S2 C5 3.384(8) no .
S2 C6 3.306(9) no .
S2 C8 3.498(8) no .
S2 C11 3.523(9) no .
S3 C28 3.530(10) no .
S4 C21 3.546(10) no .
S4 C24 3.573(10) no .
P1 C2 3.297(9) no .
P1 C3 3.500(9) no .
P1 C10 3.175(8) no .
P1 C14 3.471(8) no .
P1 C15 3.391(8) no .
P2 C6 3.341(9) no .
P2 C8 3.431(8) no .
P2 C11 3.365(9) no .
P2 C12 3.444(8) no .
P2 C16 3.127(9) no .
P3 C20 3.126(9) no .
P3 C26 3.232(10) no .
P3 C28 3.592(10) no .
P3 C30 3.234(9) no .
P3 C31 3.576(10) no .
P4 C23 3.498(10) no .
P4 C24 3.462(10) no .
P4 C27 3.255(11) no .
P4 C28 3.498(10) no .
P4 C31 3.508(9) no .
P4 C32 3.259(10) no .
N1 C10 3.571(10) no .
N1 C14 3.470(10) no .
N2 C12 3.431(10) no .
N2 C16 3.496(11) no .
N5 C26 3.504(12) no .
N5 C30 3.435(11) no .
N6 C20 3.364(12) no .
N6 C27 3.403(13) no .
N6 C32 3.440(12) no .
N7 C17 3.577(11) no .
N7 C20 3.317(12) no .
N8 C17 3.523(11) no .
N8 C20 3.224(11) no .
C14 C32 3.356(13) no 2_645
C18 C31 3.500(13) no 4_665
C31 C18 3.500(13) no 4_664
C32 C14 3.356(13) no 2_655
Au1 H10C 3.1818 no .
Au1 H11A 2.7400 no .
Au1 H15A 2.8258 no 7_655
Au1 H16A 3.2936 no 7_655
Au2 H3B 3.2032 no .
Au2 H4A 2.5523 no .
Au2 H4B 3.0196 no .
Au2 H10B 2.9998 no .
Au2 H12C 2.7733 no .
Au2 H18A 2.9657 no .
Au2 H19B 3.4662 no .
Au2 H19C 2.8715 no .
Au2 H26C 3.4612 no .
Au3 H7A 2.8904 no .
Au3 H7C 2.6622 no .
Au3 H12B 3.5350 no .
Au3 H12C 3.2445 no .
Au3 H14C 2.8167 no .
Au3 H16C 3.4900 no .
Au3 H30A 2.8611 no .
Au3 H31C 3.2062 no .
S1 H2B 3.5927 no .
S1 H2C 2.4959 no .
S1 H3A 2.8252 no .
S1 H10C 3.0599 no .
S1 H15A 3.3203 no .
S1 H15A 3.1685 no 7_655
S1 H15B 3.1515 no .
S2 H6A 2.5355 no .
S2 H8C 2.7795 no .
S2 H11A 3.3853 no .
S2 H11A 3.1918 no 7_655
S2 H11B 2.9430 no .
S2 H16A 3.0150 no .
S3 H14C 3.4105 no .
S3 H26C 3.2263 no .
S3 H28A 2.8108 no .
S3 H30A 3.4578 no .
S3 H31C 2.9050 no .
S4 H23A 2.9006 no .
S4 H24A 2.8467 no .
S4 H27A 3.4089 no .
S4 H28C 2.8630 no .
S4 H31A 2.9754 no .
S4 H32C 3.3720 no .
P1 H2B 3.3378 no .
P1 H2C 3.1017 no .
P1 H3A 3.3055 no .
P1 H10B 3.0055 no .
P1 H10C 3.0414 no .
P1 H14B 3.1538 no .
P1 H15A 3.4486 no .
P1 H15B 3.1587 no .
P2 H6A 3.0916 no .
P2 H6C 3.4867 no .
P2 H8C 3.1709 no .
P2 H11A 3.5242 no .
P2 H11B 3.0423 no .
P2 H12B 3.1579 no .
P2 H16A 3.0040 no .
P2 H16C 2.9480 no .
P3 H6 3.5592 no .
P3 H20A 3.0076 no .
P3 H20B 3.0079 no .
P3 H26A 3.3559 no .
P3 H26C 2.8891 no .
P3 H28A 3.3583 no .
P3 H30A 2.9079 no .
P3 H30C 3.3476 no .
P3 H31C 3.2446 no .
P4 H20A 3.2977 no .
P4 H20B 3.2675 no .
P4 H23A 3.2213 no .
P4 H24A 3.2159 no .
P4 H24C 3.5985 no .
P4 H27A 2.9518 no .
P4 H27C 3.3369 no .
P4 H28C 3.1396 no .
P4 H31A 3.2709 no .
P4 H32A 3.3965 no .
P4 H32C 2.9212 no .
N1 H2A 3.3759 no .
N1 H2B 2.6807 no .
N1 H2C 2.8148 no .
N1 H3A 2.7657 no .
N1 H3B 2.6065 no .
N1 H3C 3.3388 no .
N1 H4A 2.6906 no .
N1 H4B 2.6228 no .
N1 H4C 3.3319 no .
N1 H10B 2.9513 no .
N1 H14B 2.8134 no .
N1 H14C 3.5930 no .
N2 H6A 2.7529 no .
N2 H6B 3.3522 no .
N2 H6C 2.6833 no .
N2 H7A 2.6114 no .
N2 H7B 3.2926 no .
N2 H7C 2.6210 no .
N2 H8A 2.6852 no .
N2 H8B 3.3503 no .
N2 H8C 2.7328 no .
N2 H12B 2.8445 no .
N2 H12C 3.4466 no .
N2 H16A 3.5888 no .
N2 H16C 2.8614 no .
N3 H10A 3.3253 no .
N3 H10B 2.6498 no .
N3 H10C 2.6680 no .
N3 H11A 2.6661 no .
N3 H11B 2.6844 no .
N3 H11C 3.3363 no .
N3 H12A 3.3314 no .
N3 H12B 2.7038 no .
N3 H12C 2.6282 no .
N4 H14A 3.3220 no .
N4 H14B 2.6627 no .
N4 H14C 2.6572 no .
N4 H15A 2.6036 no .
N4 H15B 2.7383 no .
N4 H15C 3.3224 no .
N4 H16A 2.6443 no .
N4 H16B 3.3105 no .
N4 H16C 2.6516 no .
N5 H4A 3.5788 no .
N5 H12C 3.2265 no .
N5 H18A 2.6553 no .
N5 H18B 2.6622 no .
N5 H18C 3.3254 no .
N5 H19A 3.3272 no .
N5 H19B 2.6153 no .
N5 H19C 2.7124 no .
N5 H20A 2.7500 no .
N5 H20B 2.7666 no .
N5 H20C 3.3896 no .
N5 H26A 3.2890 no .
N5 H26C 3.0576 no .
N5 H30A 3.0010 no .
N5 H30C 3.2111 no .
N6 H20A 2.9515 no .
N6 H20B 2.8792 no .
N6 H22A 3.2613 no .
N6 H22B 2.6184 no .
N6 H22C 2.5228 no .
N6 H23A 2.7039 no .
N6 H23B 2.7021 no .
N6 H23C 3.3481 no .
N6 H24A 2.7088 no .
N6 H24B 3.3276 no .
N6 H24C 2.6531 no .
N6 H27A 3.0562 no .
N6 H27C 3.0955 no .
N6 H32A 3.1943 no .
N6 H32C 3.0423 no .
N7 H6 2.7973 no .
N7 H20A 3.3298 no .
N7 H20B 2.7117 no .
N7 H26A 2.6588 no .
N7 H26B 3.3019 no .
N7 H26C 2.6319 no .
N7 H27A 2.6603 no .
N7 H27B 3.2926 no .
N7 H27C 2.5881 no .
N7 H28A 2.7060 no .
N7 H28B 3.3112 no .
N7 H28C 2.6195 no .
N8 H6 2.8000 no .
N8 H20A 2.6226 no .
N8 H20B 3.2214 no .
N8 H30A 2.6519 no .
N8 H30B 3.3069 no .
N8 H30C 2.6468 no .
N8 H31A 2.7435 no .
N8 H31B 3.3193 no .
N8 H31C 2.6277 no .
N8 H32A 2.6073 no .
N8 H32B 3.2874 no .
N8 H32C 2.6365 no .
C1 H14B 3.2964 no .
C2 H3A 2.6806 no .
C2 H3B 3.3496 no .
C2 H3C 2.7351 no .
C2 H4A 3.2942 no .
C2 H4B 2.6599 no .
C2 H4C 2.5684 no .
C2 H14B 3.0773 no .
C2 H15B 3.0368 no .
C3 H2A 2.7394 no .
C3 H2B 3.3504 no .
C3 H2C 2.6734 no .
C3 H4A 2.6242 no .
C3 H4B 3.3317 no .
C3 H4C 2.7127 no .
C3 H10B 3.3185 no .
C4 H2A 2.5524 no .
C4 H2B 2.6611 no .
C4 H2C 3.2994 no .
C4 H3A 3.3350 no .
C4 H3B 2.7220 no .
C4 H3C 2.6048 no .
C4 H14B 3.5497 no .
C4 H26C 3.3858 no .
C5 H12B 3.4182 no .
C5 H16C 3.4226 no .
C6 H7A 2.6489 no .
C6 H7B 2.6317 no .
C6 H7C 3.3187 no .
C6 H8A 3.3715 no .
C6 H8B 2.7058 no .
C6 H8C 2.7432 no .
C6 H11B 3.3372 no .
C6 H12B 3.1293 no .
C7 H6A 3.3191 no .
C7 H6B 2.6257 no .
C7 H6C 2.6536 no .
C7 H8A 2.6644 no .
C7 H8B 2.6640 no .
C7 H8C 3.3366 no .
C7 H30A 3.5184 no .
C7 H31B 3.3321 no .
C7 H31C 3.2564 no .
C8 H6A 2.7241 no .
C8 H6B 2.7186 no .
C8 H6C 3.3744 no .
C8 H7A 3.3386 no .
C8 H7B 2.6700 no .
C8 H7C 2.6535 no .
C8 H16A 3.4553 no .
C8 H16C 2.8703 no .
C10 H3B 3.5266 no .
C10 H11A 2.6988 no .
C10 H11B 3.3407 no .
C10 H11C 2.6772 no .
C10 H12A 2.6654 no .
C10 H12B 3.3475 no .
C10 H12C 2.7284 no .
C10 H18A 3.2229 no .
C11 H10A 2.6914 no .
C11 H10B 3.3423 no .
C11 H10C 2.6818 no .
C11 H12A 2.7207 no .
C11 H12B 2.6344 no .
C11 H12C 3.3379 no .
C12 H6C 3.3247 no .
C12 H10A 2.6903 no .
C12 H10B 2.6920 no .
C12 H10C 3.3528 no .
C12 H11A 3.3427 no .
C12 H11B 2.6524 no .
C12 H11C 2.6941 no .
C12 H18A 3.0406 no .
C12 H18B 3.2996 no .
C12 H30A 3.2178 no .
C14 H2B 3.1546 no .
C14 H15A 3.3647 no .
C14 H15B 2.6533 no .
C14 H15C 2.7872 no .
C14 H16A 3.3276 no .
C14 H16B 2.6697 no .
C14 H16C 2.6424 no .
C15 H2B 3.3353 no .
C15 H14A 2.7195 no .
C15 H14B 2.7162 no .
C15 H14C 3.3700 no .
C15 H16A 2.6714 no .
C15 H16B 2.6692 no .
C15 H16C 3.3369 no .
C16 H8A 3.1517 no .
C16 H8C 3.2464 no .
C16 H14A 2.6666 no .
C16 H14B 3.3229 no .
C16 H14C 2.6579 no .
C16 H15A 2.7434 no .
C16 H15B 3.3273 no .
C16 H15C 2.6137 no .
C17 H26A 3.4881 no .
C17 H30C 3.3695 no .
C18 H10B 3.5643 no .
C18 H12A 3.4105 no .
C18 H12C 2.9544 no .
C18 H19A 2.6940 no .
C18 H19B 3.2999 no .
C18 H19C 2.5777 no .
C18 H20A 2.6695 no .
C18 H20B 3.3156 no .
C18 H20C 2.6312 no .
C18 H30C 3.0134 no .
C19 H4A 3.2574 no .
C19 H18A 2.6235 no .
C19 H18B 3.3054 no .
C19 H18C 2.6390 no .
C19 H20A 3.3342 no .
C19 H20B 2.6727 no .
C19 H20C 2.6682 no .
C19 H26A 3.0667 no .
C20 H6 2.5829 no .
C20 H18A 3.3211 no .
C20 H18B 2.6693 no .
C20 H18C 2.6178 no .
C20 H19A 2.5898 no .
C20 H19B 2.7486 no .
C20 H19C 3.3309 no .
C20 H30C 3.4464 no .
C21 H27A 3.5702 no .
C21 H32C 3.5521 no .
C22 H6 2.3213 no .
C22 H23A 3.3579 no .
C22 H23B 2.6708 no .
C22 H23C 2.7398 no .
C22 H24A 3.3384 no .
C22 H24B 2.6848 no .
C22 H24C 2.6751 no .
C23 H6 3.0858 no .
C23 H22A 2.7538 no .
C23 H22B 2.6538 no .
C23 H22C 3.3582 no .
C23 H24A 2.6500 no .
C23 H24B 2.6649 no .
C23 H24C 3.3292 no .
C23 H27A 2.9225 no .
C23 H27C 3.5866 no .
C24 H6 3.0837 no .
C24 H22A 2.6437 no .
C24 H22B 3.3315 no .
C24 H22C 2.7295 no .
C24 H23A 2.6872 no .
C24 H23B 3.3223 no .
C24 H23C 2.6440 no .
C24 H32C 2.9279 no .
C25 H20B 3.4940 no .
C26 H4A 3.5655 no .
C26 H19B 2.9519 no .
C26 H20B 3.5896 no .
C26 H27A 3.3406 no .
C26 H27B 2.6625 no .
C26 H27C 2.7080 no .
C26 H28A 2.6493 no .
C26 H28B 2.7209 no .
C26 H28C 3.3349 no .
C27 H6 3.5220 no .
C27 H23A 3.5706 no .
C27 H23B 3.0699 no .
C27 H26A 2.6381 no .
C27 H26B 2.7171 no .
C27 H26C 3.3462 no .
C27 H28A 3.3659 no .
C27 H28B 2.6801 no .
C27 H28C 2.7328 no .
C28 H26A 3.3369 no .
C28 H26B 2.6596 no .
C28 H26C 2.7063 no .
C28 H27A 2.6757 no .
C28 H27B 2.7505 no .
C28 H27C 3.3600 no .
C29 H20A 3.3485 no .
C30 H7A 3.1143 no .
C30 H12C 3.3252 no .
C30 H18B 2.9369 no .
C30 H20A 3.3904 no .
C30 H31A 3.3420 no .
C30 H31B 2.6189 no .
C30 H31C 2.7487 no .
C30 H32A 2.6509 no .
C30 H32B 2.6646 no .
C30 H32C 3.3341 no .
C31 H7A 3.2129 no .
C31 H7C 3.4669 no .
C31 H30A 2.7039 no .
C31 H30B 2.6727 no .
C31 H30C 3.3414 no .
C31 H32A 3.3411 no .
C31 H32B 2.6876 no .
C31 H32C 2.6947 no .
C32 H6 3.5828 no .
C32 H20A 3.4839 no .
C32 H24C 3.0415 no .
C32 H30A 3.3309 no .
C32 H30B 2.6843 no .
C32 H30C 2.6381 no .
C32 H31A 2.6307 no .
C32 H31B 2.7487 no .
C32 H31C 3.3394 no .
H2A H3A 3.0065 no .
H2A H3C 2.6008 no .
H2A H4A 3.4426 no .
H2A H4B 2.8736 no .
H2A H4C 2.2961 no .
H2B H3A 3.5593 no .
H2B H4A 3.5700 no .
H2B H4B 2.5106 no .
H2B H4C 2.8972 no .
H2B H14A 3.5268 no .
H2B H14B 2.2583 no .
H2B H15B 2.4654 no .
H2C H3A 2.4710 no .
H2C H3B 3.5561 no .
H2C H3C 2.9894 no .
H2C H4B 3.5768 no .
H2C H4C 3.4558 no .
H2C H14B 3.5094 no .
H2C H15B 2.7552 no .
H3A H4A 3.5546 no .
H3A H4C 3.5670 no .
H3A H10B 3.2293 no .
H3A H10C 3.2788 no .
H3B H4A 2.4983 no .
H3B H4B 3.5780 no .
H3B H4C 3.0940 no .
H3B H10B 2.7126 no .
H3B H10C 3.5061 no .
H3B H19C 2.7889 no .
H3C H4A 2.7907 no .
H3C H4B 3.5311 no .
H3C H4C 2.4679 no .
H4A H19B 2.9311 no .
H4A H19C 2.7308 no .
H4A H26A 3.4727 no .
H4A H26C 2.8925 no .
H4B H14B 2.8902 no .
H4B H26C 3.0184 no .
H6A H7A 3.5528 no .
H6A H7B 3.5267 no .
H6A H8B 2.9858 no .
H6A H8C 2.5725 no .
H6A H11B 2.8737 no .
H6A H12B 3.3879 no .
H6B H7A 2.9106 no .
H6B H7B 2.4165 no .
H6B H7C 3.5243 no .
H6B H8A 3.5985 no .
H6B H8B 2.5264 no .
H6B H8C 3.0337 no .
H6C H7A 2.4647 no .
H6C H7B 2.9261 no .
H6C H7C 3.5538 no .
H6C H8B 3.5997 no .
H6C H11B 2.9478 no .
H6C H12B 2.3578 no .
H6 H20A 2.2484 no .
H6 H20B 2.1379 no .
H6 H20C 3.0639 no .
H6 H22A 3.2847 no .
H6 H22B 2.3668 no .
H6 H22C 2.2366 no .
H6 H23A 3.4409 no .
H6 H23B 3.0850 no .
H6 H24A 3.4675 no .
H6 H24C 3.0761 no .
H6 H27A 3.4027 no .
H6 H27C 3.0013 no .
H6 H32A 3.1232 no .
H6 H32C 3.4054 no .
H7A H8A 3.5589 no .
H7A H8B 3.5663 no .
H7A H12B 3.2182 no .
H7A H30A 2.6479 no .
H7A H30B 2.7910 no .
H7A H31B 2.7937 no .
H7A H31C 2.8634 no .
H7B H8A 2.9543 no .
H7B H8B 2.4773 no .
H7B H8C 3.5651 no .
H7B H31B 3.4354 no .
H7C H8A 2.4601 no .
H7C H8B 2.9296 no .
H7C H8C 3.5526 no .
H7C H31B 3.2482 no .
H7C H31C 2.7961 no .
H8A H16A 3.2382 no .
H8A H16C 2.3020 no .
H8C H16A 2.8533 no .
H8C H16C 2.7438 no .
H10A H11A 2.9978 no .
H10A H11B 3.5759 no .
H10A H11C 2.5012 no .
H10A H12A 2.4795 no .
H10A H12B 3.5645 no .
H10A H12C 3.0251 no .
H10A H18A 3.1551 no .
H10B H11A 3.5859 no .
H10B H11C 3.5745 no .
H10B H12A 2.9332 no .
H10B H12B 3.5967 no .
H10B H12C 2.5492 no .
H10B H18A 2.5869 no .
H10B H19C 3.5309 no .
H10C H11A 2.5140 no .
H10C H11B 3.5792 no .
H10C H11C 2.9512 no .
H10C H12A 3.5665 no .
H11A H12B 3.5314 no .
H11B H12A 2.9903 no .
H11B H12B 2.4197 no .
H11B H12C 3.5289 no .
H11C H12A 2.5570 no .
H11C H12B 2.9239 no .
H12A H18A 2.9044 no .
H12A H18B 3.0281 no .
H12A H30A 3.5660 no .
H12B H30A 3.0128 no .
H12B H30B 3.5652 no .
H12C H18A 2.4145 no .
H12C H18B 2.6915 no .
H12C H30A 2.6370 no .
H12C H30C 3.2299 no .
H14A H15B 2.9060 no .
H14A H15C 2.6227 no .
H14A H16A 3.5688 no .
H14A H16B 2.4887 no .
H14A H16C 2.9288 no .
H14B H15A 3.5678 no .
H14B H15B 2.4755 no .
H14B H15C 3.1016 no .
H14B H16B 3.5626 no .
H14B H16C 3.5377 no .
H14C H15B 3.5600 no .
H14C H16A 3.5494 no .
H14C H16B 2.9561 no .
H14C H16C 2.4500 no .
H15A H16A 2.5650 no .
H15A H16B 3.0530 no .
H15B H16A 3.5893 no .
H15B H16B 3.5241 no .
H15C H16A 2.8622 no .
H15C H16B 2.4231 no .
H15C H16C 3.5246 no .
H18A H19A 2.9899 no .
H18A H19B 3.4902 no .
H18A H19C 2.3702 no .
H18A H20A 3.5758 no .
H18A H20C 3.5223 no .
H18A H30C 3.5235 no .
H18B H19A 3.5819 no .
H18B H19C 3.4864 no .
H18B H20A 2.5009 no .
H18B H20B 3.5677 no .
H18B H20C 2.9377 no .
H18B H30A 2.9588 no .
H18B H30B 3.5468 no .
H18B H30C 2.1196 no .
H18C H19A 2.5118 no .
H18C H19B 3.5581 no .
H18C H19C 2.8400 no .
H18C H20A 2.9187 no .
H18C H20B 3.5102 no .
H18C H20C 2.4045 no .
H19A H20A 3.5027 no .
H19A H20B 2.8355 no .
H19A H20C 2.3997 no .
H19B H20B 2.5746 no .
H19B H20C 3.0636 no .
H19B H26A 2.1464 no .
H19B H26B 3.5905 no .
H19B H26C 2.9570 no .
H19C H20B 3.5983 no .
H19C H20C 3.5193 no .
H20A H22C 3.5327 no .
H20A H30C 2.7105 no .
H20A H32A 2.8101 no .
H20B H26A 2.9372 no .
H20B H27C 2.9213 no .
H22A H23B 3.0126 no .
H22A H23C 2.6179 no .
H22A H24A 3.5498 no .
H22A H24B 2.4651 no .
H22A H24C 2.8988 no .
H22B H23A 3.5404 no .
H22B H23B 2.4363 no .
H22B H23C 2.9665 no .
H22B H24B 3.5495 no .
H22B H24C 3.5847 no .
H22C H23B 3.5453 no .
H22C H24B 3.0420 no .
H22C H24C 2.5470 no .
H23A H24A 2.4889 no .
H23A H24B 2.9885 no .
H23A H24C 3.5753 no .
H23A H27A 2.6626 no .
H23B H24A 3.5548 no .
H23B H24B 3.5449 no .
H23B H27A 2.4265 no .
H23B H27B 3.5762 no .
H23B H27C 2.8744 no .
H23C H24A 2.9020 no .
H23C H24B 2.4585 no .
H23C H24C 3.5500 no .
H24A H32C 2.7655 no .
H24C H32A 2.9082 no .
H24C H32B 3.5633 no .
H24C H32C 2.3435 no .
H26A H27A 3.5500 no .
H26A H27B 2.8710 no .
H26A H27C 2.4814 no .
H26A H28A 3.5604 no .
H26A H28B 3.5908 no .
H26B H27A 3.5872 no .
H26B H27B 2.5169 no .
H26B H27C 3.0554 no .
H26B H28A 2.8822 no .
H26B H28B 2.5210 no .
H26B H28C 3.5720 no .
H26C H27B 3.5808 no .
H26C H27C 3.5777 no .
H26C H28A 2.4942 no .
H26C H28B 3.0590 no .
H26C H28C 3.5715 no .
H27A H28A 3.5893 no .
H27A H28B 2.8986 no .
H27A H28C 2.5240 no .
H27B H28B 2.5477 no .
H27B H28C 3.0889 no .
H27C H28B 3.5923 no .
H27C H28C 3.5949 no .
H30A H31B 2.8972 no .
H30A H31C 2.5934 no .
H30A H32A 3.5375 no .
H30A H32B 3.5701 no .
H30B H31A 3.5348 no .
H30B H31B 2.4204 no .
H30B H31C 3.0430 no .
H30B H32A 2.9632 no .
H30B H32B 2.4981 no .
H30B H32C 3.5806 no .
H30C H31B 3.5193 no .
H30C H32A 2.4336 no .
H30C H32B 2.9151 no .
H30C H32C 3.5388 no .
H31A H32A 3.5378 no .
H31A H32B 2.8833 no .
H31A H32C 2.4566 no .
H31B H32B 2.5756 no .
H31B H32C 3.0701 no .
H31C H32C 3.5517 no .
Au1 H16B 3.1449 no 3_565
Au3 H3C 3.0991 no 3_564
S1 H16B 3.1497 no 3_565
S1 H16C 3.5308 no 3_565
S2 H24B 2.9656 no 6_465
S3 H3B 3.5198 no 3_564
S3 H3C 3.1831 no 3_564
S4 H10A 3.4311 no 4_664
S4 H11C 3.0758 no 4_664
C2 H8A 3.2607 no 3_565
C2 H32A 3.5551 no 2_645
C3 H7C 3.3896 no 3_565
C3 H8A 3.5453 no 3_565
C3 H14C 3.4310 no 3_565
C3 H16C 3.5936 no 3_565
C4 H18B 3.5032 no 2_645
C4 H30C 3.2518 no 2_645
C6 H23C 3.3883 no 6_465
C6 H27B 2.8591 no 2_655
C6 H28B 3.1729 no 2_655
C7 H2A 3.5757 no 3_564
C7 H3C 3.5336 no 3_564
C7 H18C 3.3744 no 4_664
C7 H28B 3.1294 no 2_655
C8 H2C 3.4963 no 3_564
C8 H22A 3.2422 no 6_465
C10 H14A 3.5734 no 3_565
C10 H24A 3.3977 no 4_665
C10 H31A 3.4373 no 4_665
C10 H32C 3.1569 no 4_665
C11 H24A 3.1994 no 4_665
C12 H26B 3.5669 no 2_655
C14 H3A 3.5732 no 3_564
C14 H24C 3.3213 no 2_645
C14 H32A 3.1549 no 2_645
C14 H32B 2.9728 no 2_645
C14 H32C 3.3930 no 2_645
C15 H16A 3.4586 no 5_665
C15 H24C 3.4060 no 2_645
C16 H3A 3.4469 no 3_564
C16 H15A 3.5877 no 5_665
C16 H16A 3.1786 no 5_665
C16 H16B 3.4965 no 5_665
C18 H4C 3.3523 no 2_655
C18 H31A 3.3022 no 4_665
C18 H31B 2.9591 no 4_665
C19 H28A 3.4614 no 3_565
C19 H28C 3.3002 no 3_565
C20 H2A 3.5025 no 2_655
C24 H10A 3.5507 no 4_664
C24 H11C 3.5291 no 4_664
C24 H14A 3.4353 no 2_655
C24 H15C 3.3107 no 2_655
C26 H6C 3.5791 no 2_645
C26 H30B 3.4567 no 2_645
C27 H6B 3.3522 no 2_645
C27 H6C 3.3609 no 2_645
C28 H6B 3.5629 no 2_645
C28 H19A 2.8988 no 3_564
C30 H4B 3.3189 no 2_655
C31 H10A 3.3789 no 4_664
C31 H18A 3.2687 no 4_664
C31 H18C 2.9154 no 4_664
C32 H4B 3.4699 no 2_655
C32 H10A 3.1432 no 4_664
C32 H14A 2.9328 no 2_655
C32 H14B 2.9975 no 2_655
H2A C7 3.5757 no 3_565
H2A C20 3.5025 no 2_645
H2A H7B 3.4195 no 3_565
H2A H7C 2.9038 no 3_565
H2A H8A 3.0087 no 3_565
H2A H8B 3.4805 no 3_565
H2A H18B 3.5851 no 2_645
H2A H18C 3.4953 no 2_645
H2A H20A 3.0808 no 2_645
H2A H20C 3.0234 no 2_645
H2B H20A 3.4460 no 2_645
H2B H22C 3.2999 no 2_645
H2B H32A 2.7281 no 2_645
H2C C8 3.4963 no 3_565
H2C H8A 2.6777 no 3_565
H2C H8B 3.4799 no 3_565
H3A C14 3.5732 no 3_565
H3A C16 3.4469 no 3_565
H3A H7C 3.4956 no 3_565
H3A H8A 3.0238 no 3_565
H3A H14A 3.4899 no 3_565
H3A H14C 2.8908 no 3_565
H3A H16B 3.3768 no 3_565
H3A H16C 2.7166 no 3_565
H3B S3 3.5198 no 3_565
H3B H14C 3.3793 no 3_565
H3C Au3 3.0991 no 3_565
H3C S3 3.1831 no 3_565
H3C C7 3.5336 no 3_565
H3C H7C 2.5622 no 3_565
H3C H8A 3.3147 no 3_565
H3C H14C 3.4880 no 3_565
H3C H31C 3.2955 no 3_565
H4B C30 3.3189 no 2_645
H4B C32 3.4699 no 2_645
H4B H18B 3.5492 no 2_645
H4B H30B 3.1035 no 2_645
H4B H30C 2.7078 no 2_645
H4B H32A 2.9155 no 2_645
H4B H32B 3.2314 no 2_645
H4C C18 3.3523 no 2_645
H4C H18B 2.6486 no 2_645
H4C H18C 3.1826 no 2_645
H4C H30C 2.9132 no 2_645
H6A H23C 2.9012 no 6_465
H6A H24B 3.3567 no 6_465
H6A H27B 3.1588 no 2_655
H6B C27 3.3522 no 2_655
H6B C28 3.5629 no 2_655
H6B H23C 2.9765 no 6_465
H6B H27A 3.4525 no 2_655
H6B H27B 2.5392 no 2_655
H6B H28B 2.7357 no 2_655
H6C C26 3.5791 no 2_655
H6C C27 3.3609 no 2_655
H6C H26B 2.7572 no 2_655
H6C H27B 2.4580 no 2_655
H6C H28B 2.8209 no 2_655
H7A H18C 3.4668 no 4_664
H7A H26B 3.5635 no 2_655
H7A H28B 2.7614 no 2_655
H7B H2A 3.4195 no 3_564
H7B H18C 2.9585 no 4_664
H7B H19A 3.2154 no 4_664
H7B H20C 2.7915 no 4_664
H7B H28B 2.6969 no 2_655
H7C C3 3.3896 no 3_564
H7C H2A 2.9038 no 3_564
H7C H3A 3.4956 no 3_564
H7C H3C 2.5622 no 3_564
H7C H18C 3.1579 no 4_664
H8A C2 3.2607 no 3_564
H8A C3 3.5453 no 3_564
H8A H2A 3.0087 no 3_564
H8A H2C 2.6777 no 3_564
H8A H3A 3.0238 no 3_564
H8A H3C 3.3147 no 3_564
H8B H2A 3.4805 no 3_564
H8B H2C 3.4799 no 3_564
H8B H22A 2.7120 no 6_465
H8C H15C 3.2279 no 5_665
H8C H22A 2.8867 no 6_465
H8C H24B 2.8394 no 6_465
H10A S4 3.4311 no 4_665
H10A C24 3.5507 no 4_665
H10A C31 3.3789 no 4_665
H10A C32 3.1432 no 4_665
H10A H14A 3.5022 no 3_565
H10A H24A 2.8639 no 4_665
H10A H24C 3.3545 no 4_665
H10A H31A 2.5887 no 4_665
H10A H31B 3.5337 no 4_665
H10A H32B 3.1681 no 4_665
H10A H32C 2.3758 no 4_665
H10B H31A 3.4981 no 4_665
H10B H32C 3.4881 no 4_665
H10C H14A 2.9403 no 3_565
H10C H16B 3.5294 no 3_565
H10C H24A 3.1751 no 4_665
H10C H24C 3.3576 no 4_665
H10C H32C 3.2182 no 4_665
H11A H24A 2.9958 no 4_665
H11A H24B 3.5287 no 4_665
H11C S4 3.0758 no 4_665
H11C C24 3.5291 no 4_665
H11C H24A 2.5944 no 4_665
H12A H26B 3.3162 no 2_655
H12A H31A 3.1699 no 4_665
H12B H26B 2.9403 no 2_655
H14A C10 3.5734 no 3_564
H14A C24 3.4353 no 2_645
H14A C32 2.9328 no 2_645
H14A H3A 3.4899 no 3_564
H14A H10A 3.5022 no 3_564
H14A H10C 2.9403 no 3_564
H14A H24C 2.5329 no 2_645
H14A H32A 2.8944 no 2_645
H14A H32B 2.6895 no 2_645
H14A H32C 2.7161 no 2_645
H14B C32 2.9975 no 2_645
H14B H24C 3.4014 no 2_645
H14B H32A 2.5715 no 2_645
H14B H32B 2.7087 no 2_645
H14B H32C 3.2603 no 2_645
H14C C3 3.4310 no 3_564
H14C H3A 2.8908 no 3_564
H14C H3B 3.3793 no 3_564
H14C H3C 3.4880 no 3_564
H14C H32B 3.0245 no 2_645
H15A C16 3.5877 no 5_665
H15A H16A 3.2523 no 5_665
H15A H16B 3.1556 no 5_665
H15B H22C 3.0619 no 2_645
H15B H24C 3.3425 no 2_645
H15C C24 3.3107 no 2_645
H15C H8C 3.2279 no 5_665
H15C H16A 2.9139 no 5_665
H15C H16B 3.5963 no 5_665
H15C H22A 3.3495 no 2_645
H15C H22C 3.3294 no 2_645
H15C H24B 3.0030 no 2_645
H15C H24C 2.7505 no 2_645
H16A C15 3.4586 no 5_665
H16A C16 3.1786 no 5_665
H16A H15A 3.2523 no 5_665
H16A H15C 2.9139 no 5_665
H16A H16A 2.7968 no 5_665
H16A H16B 2.7173 no 5_665
H16B Au1 3.1449 no 3_564
H16B S1 3.1497 no 3_564
H16B C16 3.4965 no 5_665
H16B H3A 3.3768 no 3_564
H16B H10C 3.5294 no 3_564
H16B H15A 3.1556 no 5_665
H16B H15C 3.5963 no 5_665
H16B H16A 2.7173 no 5_665
H16B H16B 3.4737 no 5_665
H16C S1 3.5308 no 3_564
H16C C3 3.5936 no 3_564
H16C H3A 2.7166 no 3_564
H18A C31 3.2687 no 4_665
H18A H31A 2.9187 no 4_665
H18A H31B 2.7630 no 4_665
H18B C4 3.5032 no 2_655
H18B H2A 3.5851 no 2_655
H18B H4B 3.5492 no 2_655
H18B H4C 2.6486 no 2_655
H18B H31A 3.5094 no 4_665
H18B H31B 3.5225 no 4_665
H18C C7 3.3744 no 4_665
H18C C31 2.9154 no 4_665
H18C H2A 3.4953 no 2_655
H18C H4C 3.1826 no 2_655
H18C H7A 3.4668 no 4_665
H18C H7B 2.9585 no 4_665
H18C H7C 3.1579 no 4_665
H18C H31A 2.9707 no 4_665
H18C H31B 2.3117 no 4_665
H18C H31C 3.0174 no 4_665
H19A C28 2.8988 no 3_565
H19A H7B 3.2154 no 4_665
H19A H28A 2.8069 no 3_565
H19A H28B 2.8433 no 3_565
H19A H28C 2.5571 no 3_565
H19B H28C 3.3995 no 3_565
H19C H28A 3.2729 no 3_565
H19C H28C 3.4971 no 3_565
H20A H2A 3.0808 no 2_655
H20A H2B 3.4460 no 2_655
H20C H2A 3.0234 no 2_655
H20C H7B 2.7915 no 4_665
H22A C8 3.2422 no 6_565
H22A H8B 2.7120 no 6_565
H22A H8C 2.8867 no 6_565
H22A H15C 3.3495 no 2_655
H22C H2B 3.2999 no 2_655
H22C H15B 3.0619 no 2_655
H22C H15C 3.3294 no 2_655
H23C C6 3.3883 no 6_565
H23C H6A 2.9012 no 6_565
H23C H6B 2.9765 no 6_565
H24A C10 3.3977 no 4_664
H24A C11 3.1994 no 4_664
H24A H10A 2.8639 no 4_664
H24A H10C 3.1751 no 4_664
H24A H11A 2.9958 no 4_664
H24A H11C 2.5944 no 4_664
H24B S2 2.9656 no 6_565
H24B H6A 3.3567 no 6_565
H24B H8C 2.8394 no 6_565
H24B H11A 3.5287 no 4_664
H24B H15C 3.0030 no 2_655
H24C C14 3.3213 no 2_655
H24C C15 3.4060 no 2_655
H24C H10A 3.3545 no 4_664
H24C H10C 3.3576 no 4_664
H24C H14A 2.5329 no 2_655
H24C H14B 3.4014 no 2_655
H24C H15B 3.3425 no 2_655
H24C H15C 2.7505 no 2_655
H26B C12 3.5669 no 2_645
H26B H6C 2.7572 no 2_645
H26B H7A 3.5635 no 2_645
H26B H12A 3.3162 no 2_645
H26B H12B 2.9403 no 2_645
H26B H30B 2.9585 no 2_645
H26C H30B 3.0788 no 2_645
H27A H6B 3.4525 no 2_645
H27B C6 2.8591 no 2_645
H27B H6A 3.1588 no 2_645
H27B H6B 2.5392 no 2_645
H27B H6C 2.4580 no 2_645
H28A C19 3.4614 no 3_564
H28A H19A 2.8069 no 3_564
H28A H19C 3.2729 no 3_564
H28A H30B 3.3128 no 2_645
H28B C6 3.1729 no 2_645
H28B C7 3.1294 no 2_645
H28B H6B 2.7357 no 2_645
H28B H6C 2.8209 no 2_645
H28B H7A 2.7614 no 2_645
H28B H7B 2.6969 no 2_645
H28B H19A 2.8433 no 3_564
H28B H30B 3.4393 no 2_645
H28C C19 3.3002 no 3_564
H28C H19A 2.5571 no 3_564
H28C H19B 3.3995 no 3_564
H28C H19C 3.4971 no 3_564
H30B C26 3.4567 no 2_655
H30B H4B 3.1035 no 2_655
H30B H26B 2.9585 no 2_655
H30B H26C 3.0788 no 2_655
H30B H28A 3.3128 no 2_655
H30B H28B 3.4393 no 2_655
H30C C4 3.2518 no 2_655
H30C H4B 2.7078 no 2_655
H30C H4C 2.9132 no 2_655
H31A C10 3.4373 no 4_664
H31A C18 3.3022 no 4_664
H31A H10A 2.5887 no 4_664
H31A H10B 3.4981 no 4_664
H31A H12A 3.1699 no 4_664
H31A H18A 2.9187 no 4_664
H31A H18B 3.5094 no 4_664
H31A H18C 2.9707 no 4_664
H31B C18 2.9591 no 4_664
H31B H10A 3.5337 no 4_664
H31B H18A 2.7630 no 4_664
H31B H18B 3.5225 no 4_664
H31B H18C 2.3117 no 4_664
H31C H3C 3.2955 no 3_564
H31C H18C 3.0174 no 4_664
H32A C2 3.5551 no 2_655
H32A C14 3.1549 no 2_655
H32A H2B 2.7281 no 2_655
H32A H4B 2.9155 no 2_655
H32A H14A 2.8944 no 2_655
H32A H14B 2.5715 no 2_655
H32B C14 2.9728 no 2_655
H32B H4B 3.2314 no 2_655
H32B H10A 3.1681 no 4_664
H32B H14A 2.6895 no 2_655
H32B H14B 2.7087 no 2_655
H32B H14C 3.0245 no 2_655
H32C C10 3.1569 no 4_664
H32C C14 3.3930 no 2_655
H32C H10A 2.3758 no 4_664
H32C H10B 3.4881 no 4_664
H32C H10C 3.2182 no 4_664
H32C H14A 2.7161 no 2_655
H32C H14B 3.2603 no 2_655

loop_
_geom_torsion_atom_site_label_1
_geom_torsion_atom_site_label_2
_geom_torsion_atom_site_label_3
_geom_torsion_atom_site_label_4
_geom_torsion
_geom_torsion_publ_flag
_geom_torsion_site_symmetry_1
_geom_torsion_site_symmetry_3
_geom_torsion_site_symmetry_4
Au1 Au1 S1 P1 64.94(8) no 7_655 . .
S1 Au1 Au1 S1 89.94(5) no . 7_655 7_655
S1 Au1 Au1 S2 -88.83(5) no . 7_655 .
Au1 Au1 S2 P2 63.54(8) no 7_655 7_655 7_655
S2 Au1 Au1 S1 -88.83(5) no 7_655 7_655 7_655
S2 Au1 Au1 S2 92.39(6) no 7_655 7_655 .
Au1 S1 P1 P2 -30.62(14) no . . .
Au1 S1 P1 N1 151.68(9) no . . .
Au1 S1 P1 N3 16.85(14) no . . .
Au1 S1 P1 N4 -76.88(13) no . . .
Au1 S2 P2 P1 -24.43(14) no 7_655 . .
Au1 S2 P2 N2 157.49(9) no 7_655 . .
Au1 S2 P2 N3 -70.98(13) no 7_655 . .
Au1 S2 P2 N4 22.80(14) no 7_655 . .
Au3 S3 P3 P4 -132.51(8) no . . .
Au3 S3 P3 N5 49.05(14) no . . .
Au3 S3 P3 N7 -177.34(9) no . . .
Au3 S3 P3 N8 -86.35(12) no . . .
S1 P1 P2 S2 0.70(17) no . . .
S1 P1 P2 N2 178.47(12) no . . .
S1 P1 P2 N3 93.41(13) no . . .
S1 P1 P2 N4 -91.91(13) no . . .
S1 P1 N1 Au2 -150.2(2) no . . .
S1 P1 N1 C1 13.5(6) no . . .
S1 P1 N3 P2 -110.0(2) no . . .
S1 P1 N3 C9 66.1(6) no . . .
S1 P1 N4 P2 110.6(2) no . . .
S1 P1 N4 C13 -70.1(5) no . . .
P2 P1 N1 Au2 32.3(5) no . . .
P2 P1 N1 C1 -164.0(3) no . . .
N1 P1 P2 S2 178.0(3) no . . .
N1 P1 P2 N2 -4.3(3) no . . .
N1 P1 P2 N3 -89.3(3) no . . .
N1 P1 P2 N4 85.3(3) no . . .
P2 P1 N3 P2 0.00(6) no . . .
P2 P1 N3 C9 176.1(7) no . . .
N3 P1 P2 S2 -92.7(3) no . . .
N3 P1 P2 N2 85.1(3) no . . .
N3 P1 P2 N3 0.0(3) no . . .
N3 P1 P2 N4 174.7(3) no . . .
P2 P1 N4 P2 0.00(6) no . . .
P2 P1 N4 C13 179.3(7) no . . .
N4 P1 P2 S2 92.6(3) no . . .
N4 P1 P2 N2 -89.6(3) no . . .
N4 P1 P2 N3 -174.7(3) no . . .
N4 P1 P2 N4 0.0(3) no . . .
N1 P1 N3 P2 118.3(3) no . . .
N1 P1 N3 C9 -65.6(6) no . . .
N3 P1 N1 Au2 -16.5(5) no . . .
N3 P1 N1 C1 147.2(4) no . . .
N1 P1 N4 P2 -120.3(3) no . . .
N1 P1 N4 C13 59.0(6) no . . .
N4 P1 N1 Au2 78.8(4) no . . .
N4 P1 N1 C1 -117.5(5) no . . .
N3 P1 N4 P2 -3.6(3) no . . .
N3 P1 N4 C13 175.7(5) no . . .
N4 P1 N3 P2 3.5(3) no . . .
N4 P1 N3 C9 179.7(6) no . . .
S2 P2 N2 Au3 -171.5(2) no . . .
S2 P2 N2 C5 1.9(6) no . . .
S2 P2 N3 P1 110.1(2) no . . .
S2 P2 N3 C9 -66.3(5) no . . .
S2 P2 N4 P1 -110.4(2) no . . .
S2 P2 N4 C13 70.3(5) no . . .
P1 P2 N2 Au3 10.6(5) no . . .
P1 P2 N2 C5 -176.0(3) no . . .
P1 P2 N3 P1 0.00(6) no . . .
P1 P2 N3 C9 -176.3(7) no . . .
P1 P2 N4 P1 0.00(6) no . . .
P1 P2 N4 C13 -179.3(7) no . . .
N2 P2 N3 P1 -119.6(3) no . . .
N2 P2 N3 C9 64.1(6) no . . .
N3 P2 N2 Au3 56.8(4) no . . .
N3 P2 N2 C5 -129.9(5) no . . .
N2 P2 N4 P1 117.1(3) no . . .
N2 P2 N4 C13 -62.2(6) no . . .
N4 P2 N2 Au3 -37.8(4) no . . .
N4 P2 N2 C5 135.5(5) no . . .
N3 P2 N4 P1 3.5(3) no . . .
N3 P2 N4 C13 -175.7(5) no . . .
N4 P2 N3 P1 -3.6(3) no . . .
N4 P2 N3 C9 -179.9(5) no . . .
S3 P3 P4 S4 4.22(19) no . . .
S3 P3 P4 N6 -175.92(13) no . . .
S3 P3 P4 N7 -91.85(13) no . . .
S3 P3 P4 N8 100.48(13) no . . .
S3 P3 N5 Au2 4.8(4) no . . .
S3 P3 N5 C17 176.7(4) no . . .
S3 P3 N7 P4 104.6(3) no . . .
S3 P3 N7 C25 -55.2(6) no . . .
S3 P3 N8 P4 -98.6(3) no . . .
S3 P3 N8 C29 58.2(6) no . . .
P4 P3 N5 Au2 -173.17(15) no . . .
P4 P3 N5 C17 -1.2(8) no . . .
N5 P3 P4 S4 -177.9(4) no . . .
N5 P3 P4 N6 2.0(4) no . . .
N5 P3 P4 N7 86.1(4) no . . .
N5 P3 P4 N8 -81.6(4) no . . .
P4 P3 N7 P4 0.00(7) no . . .
P4 P3 N7 C25 -159.8(8) no . . .
N7 P3 P4 S4 96.1(4) no . . .
N7 P3 P4 N6 -84.1(4) no . . .
N7 P3 P4 N7 0.0(3) no . . .
N7 P3 P4 N8 -167.7(4) no . . .
P4 P3 N8 P4 0.00(7) no . . .
P4 P3 N8 C29 156.8(7) no . . .
N8 P3 P4 S4 -96.3(4) no . . .
N8 P3 P4 N6 83.6(4) no . . .
N8 P3 P4 N7 167.7(4) no . . .
N8 P3 P4 N8 -0.0(3) no . . .
N5 P3 N7 P4 -126.7(4) no . . .
N5 P3 N7 C25 73.5(7) no . . .
N7 P3 N5 Au2 -122.5(4) no . . .
N7 P3 N5 C17 49.4(7) no . . .
N5 P3 N8 P4 129.0(3) no . . .
N5 P3 N8 C29 -74.2(6) no . . .
N8 P3 N5 Au2 138.2(4) no . . .
N8 P3 N5 C17 -49.8(7) no . . .
N7 P3 N8 P4 8.3(3) no . . .
N7 P3 N8 C29 165.1(6) no . . .
N8 P3 N7 P4 -8.3(3) no . . .
N8 P3 N7 C25 -168.1(6) no . . .
S4 P4 N6 C21 0.4(8) no . . .
S4 P4 N7 P3 -111.6(3) no . . .
S4 P4 N7 C25 48.2(6) no . . .
S4 P4 N8 P3 111.4(3) no . . .
S4 P4 N8 C29 -45.9(6) no . . .
P3 P4 N6 C21 -179.5(5) no . . .
P3 P4 N7 P3 0.00(7) no . . .
P3 P4 N7 C25 159.9(8) no . . .
P3 P4 N8 P3 -0.00(7) no . . .
P3 P4 N8 C29 -157.3(7) no . . .
N6 P4 N7 P3 115.8(4) no . . .
N6 P4 N7 C25 -84.3(6) no . . .
N7 P4 N6 C21 136.0(6) no . . .
N6 P4 N8 P3 -116.0(4) no . . .
N6 P4 N8 C29 86.7(6) no . . .
N8 P4 N6 C21 -135.3(6) no . . .
N7 P4 N8 P3 -8.2(3) no . . .
N7 P4 N8 C29 -165.5(6) no . . .
N8 P4 N7 P3 8.2(3) no . . .
N8 P4 N7 C25 168.1(6) no . . .
Au2 N1 C1 C2 -149.5(4) no . . .
Au2 N1 C1 C3 84.5(5) no . . .
Au2 N1 C1 C4 -33.1(6) no . . .
P1 N1 C1 C2 46.3(8) no . . .
P1 N1 C1 C3 -79.7(7) no . . .
P1 N1 C1 C4 162.7(4) no . . .
Au3 N2 C5 C6 -130.9(4) no . . .
Au3 N2 C5 C7 -13.7(7) no . . .
Au3 N2 C5 C8 103.8(5) no . . .
P2 N2 C5 C6 56.2(8) no . . .
P2 N2 C5 C7 173.4(4) no . . .
P2 N2 C5 C8 -69.1(8) no . . .
P1 N3 C9 C10 -0.3(9) no . . .
P1 N3 C9 C11 -121.4(6) no . . .
P1 N3 C9 C12 119.8(6) no . . .
P2 N3 C9 C10 174.7(4) no . . .
P2 N3 C9 C11 53.6(8) no . . .
P2 N3 C9 C12 -65.3(7) no . . .
P1 N4 C13 C14 -66.1(7) no . . .
P1 N4 C13 C15 55.1(7) no . . .
P1 N4 C13 C16 175.1(4) no . . .
P2 N4 C13 C14 112.9(6) no . . .
P2 N4 C13 C15 -125.8(5) no . . .
P2 N4 C13 C16 -5.9(8) no . . .
Au2 N5 C17 C18 -64.8(7) no . . .
Au2 N5 C17 C19 53.1(7) no . . .
Au2 N5 C17 C20 174.5(4) no . . .
P3 N5 C17 C18 123.3(6) no . . .
P3 N5 C17 C19 -118.8(6) no . . .
P3 N5 C17 C20 2.6(11) no . . .
P4 N6 C21 C22 178.5(6) no . . .
P4 N6 C21 C23 -62.6(11) no . . .
P4 N6 C21 C24 59.1(11) no . . .
P3 N7 C25 C26 -39.5(9) no . . .
P3 N7 C25 C27 -157.8(5) no . . .
P3 N7 C25 C28 82.2(8) no . . .
P4 N7 C25 C26 167.2(5) no . . .
P4 N7 C25 C27 48.9(9) no . . .
P4 N7 C25 C28 -71.1(8) no . . .
P3 N8 C29 C30 42.7(9) no . . .
P3 N8 C29 C31 -78.7(8) no . . .
P3 N8 C29 C32 159.5(5) no . . .
P4 N8 C29 C30 -167.5(5) no . . .
P4 N8 C29 C31 71.1(8) no . . .
P4 N8 C29 C32 -50.7(9) no . . .
